data_2216625
loop_
_publ_author_name
'Siddiqui, Waseeq Ahmad'
'Ahmad, Saeed'
'Siddiqui, Hamid Latif'
'Tariq, Muhammad Ilyas'
'Parvez, Masood'

_publ_section_title
;
 2-Methyl-2<i>H</i>-1,2-benzothiazin-4(3<i>H</i>)-one 1,1-dioxide
;
_journal_coeditor_code LH2541
_journal_issue 12
_journal_name_full 'Acta Crystallographica Section E'
_journal_page_first o4585
_journal_page_last o4585
_journal_paper_doi 10.1107/S1600536807054736
_journal_volume 63
_journal_year 2007
_chemical_formula_iupac 'C9 H9 N O3 S'
_chemical_formula_moiety 'C9 H9 N O3 S'
_chemical_formula_sum 'C9 H9 N O3 S'
_chemical_formula_weight 211.23
_chemical_name_systematic
;
2-Methyl-2H-1,2-benzothiazin-4(3H)-one 1,1-dioxide
;
_space_group_IT_number 19
_symmetry_cell_setting orthorhombic
_symmetry_space_group_name_Hall 'P 2ac 2ab'
_symmetry_space_group_name_H-M 'P 21 21 21'
_atom_sites_solution_hydrogens geom
_atom_sites_solution_primary direct
_atom_sites_solution_secondary difmap
_cell_angle_alpha 90.00
_cell_angle_beta 90.00
_cell_angle_gamma 90.00
_cell_formula_units_Z 4
_cell_length_a 6.778(5)
_cell_length_b 8.634(6)
_cell_length_c 15.704(10)
_cell_measurement_reflns_used 2075
_cell_measurement_temperature 173(2)
_cell_measurement_theta_max 27.41
_cell_measurement_theta_min 2.59
_cell_volume 919.0(11)
_computing_cell_refinement 'HKL DENZO (Otwinowski & Minor, 1997)'
_computing_data_collection 'COLLECT (Hooft, 1998)'
_computing_data_reduction 'SCALEPACK (Otwinowski & Minor, 1997)'
_computing_molecular_graphics 'ORTEPII (Johnson, 1976)'
_computing_publication_material 'SHELXL97 (Sheldrick, 1997)'
_computing_structure_refinement 'SHELXL97 (Sheldrick, 1997)'
_computing_structure_solution 'SAPI91 (Fan, 1991)'
_diffrn_ambient_temperature 173(2)
_diffrn_measured_fraction_theta_full 0.994
_diffrn_measured_fraction_theta_max 0.994
_diffrn_measurement_device_type 'Nonius KappaCCD'
_diffrn_measurement_method ' \w and \f '
_diffrn_radiation_monochromator graphite
_diffrn_radiation_source 'fine-focus sealed tube'
_diffrn_radiation_type MoK\a
_diffrn_radiation_wavelength 0.71073
_diffrn_reflns_av_R_equivalents 0.045
_diffrn_reflns_av_sigmaI/netI 0.0591
_diffrn_reflns_limit_h_max 8
_diffrn_reflns_limit_h_min -8
_diffrn_reflns_limit_k_max 11
_diffrn_reflns_limit_k_min -11
_diffrn_reflns_limit_l_max 20
_diffrn_reflns_limit_l_min -20
_diffrn_reflns_number 6478
_diffrn_reflns_theta_full 27.41
_diffrn_reflns_theta_max 27.41
_diffrn_reflns_theta_min 2.59
_exptl_absorpt_coefficient_mu 0.330
_exptl_absorpt_correction_T_max 0.9741
_exptl_absorpt_correction_T_min 0.9615
_exptl_absorpt_correction_type multi-scan
_exptl_absorpt_process_details '(SORTAV; Blessing, 1997)'
_exptl_crystal_colour colorless
_exptl_crystal_density_diffrn 1.527
_exptl_crystal_density_method 'not measured'
_exptl_crystal_description prism
_exptl_crystal_F_000 440
_exptl_crystal_size_max 0.12
_exptl_crystal_size_mid 0.10
_exptl_crystal_size_min 0.08
_refine_diff_density_max 0.695
_refine_diff_density_min -0.338
_refine_ls_abs_structure_details 'Flack (1983), 848 Friedel pairs'
_refine_ls_abs_structure_Flack -0.14(15)
_refine_ls_extinction_method none
_refine_ls_goodness_of_fit_ref 1.088
_refine_ls_hydrogen_treatment constr
_refine_ls_matrix_type full
_refine_ls_number_parameters 128
_refine_ls_number_reflns 2075
_refine_ls_number_restraints 0
_refine_ls_restrained_S_all 1.088
_refine_ls_R_factor_all 0.0724
_refine_ls_R_factor_gt 0.0511
_refine_ls_shift/su_max 0.000
_refine_ls_shift/su_mean 0.000
_refine_ls_structure_factor_coef Fsqd
_refine_ls_weighting_details 'calc w=1/[\s^2^(Fo^2^)+(0.045P)^2^+0.93P] where P=(Fo^2^+2Fc^2^)/3'
_refine_ls_weighting_scheme calc
_refine_ls_wR_factor_gt 0.1133
_refine_ls_wR_factor_ref 0.1245
_reflns_number_gt 1692
_reflns_number_total 2075
_reflns_threshold_expression 'I >2 \s(I)'
_cod_data_source_file lh2541.cif
_cod_data_source_block I
_cod_depositor_comments
;
The following automatic conversions were performed:
'_symmetry_cell_setting' value 'Orthorhombic' changed to 'orthorhombic'
according to '/home/saulius/struct/CIF-dictionaries/cif_core.dic'
dictionary named 'cif_core.dic' version 2.4.1 from 2010-06-29.

Automatic conversion script
Id: cif_fix_enum 1527 2010-12-29 10:47:43Z saulius 

The following automatic conversions were performed:

'_symmetry_cell_setting' value 'Orthorhombic' changed to
'orthorhombic' according to
/home/saulius/struct/CIF-dictionaries/cif_core.dic dictionary named
'cif_core.dic' version 2.4.1 from 2010-06-29.

Automatic conversion script
Id: cif_fix_values 1715 2011-07-08 13:25:40Z adriana 
;
_cod_original_sg_symbol_H-M 'P 21 21 21 '
_cod_database_code 2216625
_cod_database_fobs_code 2216625

loop_
_symmetry_equiv_pos_as_xyz
'x, y, z'
'-x+1/2, -y, z+1/2'
'x+1/2, -y+1/2, -z'
'-x, y+1/2, -z+1/2'

loop_
_atom_site_type_symbol
_atom_site_label
_atom_site_fract_x
_atom_site_fract_y
_atom_site_fract_z
_atom_site_U_iso_or_equiv
_atom_site_adp_type
_atom_site_calc_flag
_atom_site_refinement_flags
_atom_site_occupancy
S S1 0.38859(14) 0.53500(10) 0.80195(6) 0.0257(2) Uani d . 1
O O1 0.3254(5) 0.2461(3) 1.02285(17) 0.0434(8) Uani d . 1
O O2 0.5943(4) 0.5091(3) 0.78864(16) 0.0334(6) Uani d . 1
O O3 0.2839(4) 0.6302(3) 0.74272(17) 0.0349(7) Uani d . 1
N N1 0.2779(5) 0.3677(3) 0.8062(2) 0.0316(7) Uani d . 1
C C1 0.3568(5) 0.6086(4) 0.9056(2) 0.0242(8) Uani d . 1
C C2 0.3501(6) 0.7667(4) 0.9181(2) 0.0303(9) Uani d . 1
H H2 0.3551 0.8351 0.8708 0.036 Uiso calc R 1
C C3 0.3359(6) 0.8258(5) 1.0006(3) 0.0356(10) Uani d . 1
H H3 0.3313 0.9345 1.0097 0.043 Uiso calc R 1
C C4 0.3285(6) 0.7255(5) 1.0688(3) 0.0369(10) Uani d . 1
H H4 0.3226 0.7658 1.1250 0.044 Uiso calc R 1
C C5 0.3296(5) 0.5657(4) 1.0563(2) 0.0306(9) Uani d . 1
H H5 0.3203 0.4979 1.1038 0.037 Uiso calc R 1
C C6 0.3441(5) 0.5051(4) 0.9746(2) 0.0247(8) Uani d . 1
C C7 0.3406(6) 0.3334(4) 0.9631(2) 0.0287(8) Uani d . 1
C C8 0.3629(7) 0.2676(4) 0.8739(2) 0.0344(9) Uani d . 1
H H8A 0.5049 0.2517 0.8620 0.041 Uiso calc R 1
H H8B 0.2977 0.1651 0.8717 0.041 Uiso calc R 1
C C9 0.0596(6) 0.3734(6) 0.8058(3) 0.0479(11) Uani d . 1
H H9A 0.0069 0.2681 0.8008 0.057 Uiso calc R 1
H H9B 0.0145 0.4357 0.7574 0.057 Uiso calc R 1
H H9C 0.0127 0.4202 0.8589 0.057 Uiso calc R 1

loop_
_atom_site_aniso_label
_atom_site_aniso_U_11
_atom_site_aniso_U_22
_atom_site_aniso_U_33
_atom_site_aniso_U_12
_atom_site_aniso_U_13
_atom_site_aniso_U_23
S1 0.0278(4) 0.0258(4) 0.0235(4) -0.0017(4) 0.0001(4) 0.0021(4)
O1 0.064(2) 0.0348(15) 0.0317(15) 0.0023(14) 0.0011(14) 0.0103(13)
O2 0.0234(13) 0.0411(15) 0.0358(14) -0.0007(12) 0.0056(12) -0.0005(11)
O3 0.0352(16) 0.0381(15) 0.0313(14) 0.0037(12) -0.0035(12) 0.0094(12)
N1 0.0404(19) 0.0290(15) 0.0254(16) -0.0083(13) 0.0017(16) -0.0002(15)
C1 0.0183(19) 0.0256(17) 0.0288(18) -0.0021(15) 0.0017(15) -0.0007(14)
C2 0.025(2) 0.029(2) 0.037(2) -0.0005(16) -0.0019(17) -0.0006(16)
C3 0.024(2) 0.034(2) 0.049(3) 0.0015(16) -0.0018(18) -0.0111(19)
C4 0.027(2) 0.047(3) 0.036(2) 0.0051(18) -0.0013(17) -0.0170(19)
C5 0.028(2) 0.040(2) 0.0242(18) 0.0044(16) 0.0009(15) -0.0044(15)
C6 0.0243(19) 0.0281(19) 0.0218(16) 0.0013(13) -0.0004(15) -0.0021(13)
C7 0.033(2) 0.0288(19) 0.0246(18) 0.0029(16) 0.0000(16) 0.0040(15)
C8 0.055(3) 0.0204(17) 0.0274(18) 0.0010(19) 0.0067(19) 0.0033(14)
C9 0.040(3) 0.067(3) 0.037(2) -0.027(2) -0.003(2) 0.005(2)

loop_
_atom_type_symbol
_atom_type_description
_atom_type_scat_dispersion_real
_atom_type_scat_dispersion_imag
_atom_type_scat_source
C C 0.0033 0.0016 'International Tables Vol C Tables 4.2.6.8 and 6.1.1.4'
H H 0.0000 0.0000 'International Tables Vol C Tables 4.2.6.8 and 6.1.1.4'
N N 0.0061 0.0033 'International Tables Vol C Tables 4.2.6.8 and 6.1.1.4'
S S 0.1246 0.1234 'International Tables Vol C Tables 4.2.6.8 and 6.1.1.4'
O O 0.0106 0.0060 'International Tables Vol C Tables 4.2.6.8 and 6.1.1.4'

loop_
_geom_angle_atom_site_label_1
_geom_angle_atom_site_label_2
_geom_angle_atom_site_label_3
_geom_angle
O2 S1 O3 118.66(16)
O2 S1 N1 108.48(17)
O3 S1 N1 107.92(18)
O2 S1 C1 108.16(16)
O3 S1 C1 109.45(17)
N1 S1 C1 103.05(16)
C9 N1 C8 114.2(3)
C9 N1 S1 115.5(3)
C8 N1 S1 111.5(3)
C2 C1 C6 121.1(3)
C2 C1 S1 119.6(3)
C6 C1 S1 119.3(3)
C1 C2 C3 119.8(4)
C1 C2 H2 120.1
C3 C2 H2 120.1
C4 C3 C2 119.6(4)
C4 C3 H3 120.2
C2 C3 H3 120.2
C3 C4 C5 120.9(4)
C3 C4 H4 119.6
C5 C4 H4 119.6
C6 C5 C4 120.2(4)
C6 C5 H5 119.9
C4 C5 H5 119.9
C5 C6 C1 118.5(3)
C5 C6 C7 118.9(3)
C1 C6 C7 122.6(3)
O1 C7 C6 121.8(3)
O1 C7 C8 119.4(3)
C6 C7 C8 118.7(3)
N1 C8 C7 113.8(3)
N1 C8 H8A 108.8
C7 C8 H8A 108.8
N1 C8 H8B 108.8
C7 C8 H8B 108.8
H8A C8 H8B 107.7
N1 C9 H9A 109.5
N1 C9 H9B 109.5
H9A C9 H9B 109.5
N1 C9 H9C 109.5
H9A C9 H9C 109.5
H9B C9 H9C 109.5

loop_
_geom_bond_atom_site_label_1
_geom_bond_atom_site_label_2
_geom_bond_distance
S1 O2 1.428(3)
S1 O3 1.430(3)
S1 N1 1.629(3)
S1 C1 1.760(4)
O1 C7 1.207(4)
N1 C9 1.481(5)
N1 C8 1.487(5)
C1 C2 1.380(5)
C1 C6 1.407(5)
C2 C3 1.395(5)
C2 H2 0.9500
C3 C4 1.379(6)
C3 H3 0.9500
C4 C5 1.393(6)
C4 H4 0.9500
C5 C6 1.390(5)
C5 H5 0.9500
C6 C7 1.494(5)
C7 C8 1.519(5)
C8 H8A 0.9900
C8 H8B 0.9900
C9 H9A 0.9800
C9 H9B 0.9800
C9 H9C 0.9800

loop_
_geom_hbond_atom_site_label_D
_geom_hbond_atom_site_label_H
_geom_hbond_atom_site_label_A
_geom_hbond_site_symmetry_A
_geom_hbond_distance_DH
_geom_hbond_distance_HA
_geom_hbond_distance_DA
_geom_hbond_angle_DHA
C5 H5 O3 2_565 0.95 2.55 3.467(5) 163.5
C8 H8A O3 4_646 0.99 2.42 3.240(5) 139.8
C9 H9A O3 4_546 0.98 2.40 3.226(5) 141.4
C8 H8A O2 . 0.99 2.58 2.933(5) 101.2
C9 H9B O3 . 0.98 2.49 2.865(5) 102.3

loop_
_geom_torsion_atom_site_label_1
_geom_torsion_atom_site_label_2
_geom_torsion_atom_site_label_3
_geom_torsion_atom_site_label_4
_geom_torsion
O2 S1 N1 C9 -170.5(3)
O3 S1 N1 C9 -40.7(3)
C1 S1 N1 C9 75.0(3)
O2 S1 N1 C8 57.0(3)
O3 S1 N1 C8 -173.3(2)
C1 S1 N1 C8 -57.5(3)
O2 S1 C1 C2 93.8(3)
O3 S1 C1 C2 -36.9(3)
N1 S1 C1 C2 -151.5(3)
O2 S1 C1 C6 -84.5(3)
O3 S1 C1 C6 144.9(3)
N1 S1 C1 C6 30.3(3)
C6 C1 C2 C3 1.7(6)
S1 C1 C2 C3 -176.5(3)
C1 C2 C3 C4 -0.1(6)
C2 C3 C4 C5 -1.8(6)
C3 C4 C5 C6 2.0(6)
C4 C5 C6 C1 -0.3(5)
C4 C5 C6 C7 -178.7(3)
C2 C1 C6 C5 -1.6(5)
S1 C1 C6 C5 176.6(3)
C2 C1 C6 C7 176.8(3)
S1 C1 C6 C7 -5.0(5)
C5 C6 C7 O1 0.0(6)
C1 C6 C7 O1 -178.3(4)
C5 C6 C7 C8 -178.2(3)
C1 C6 C7 C8 3.4(6)
C9 N1 C8 C7 -70.9(5)
S1 N1 C8 C7 62.3(4)
O1 C7 C8 N1 149.6(4)
C6 C7 C8 N1 -32.2(5)

loop_
_cod_related_entry_id
_cod_related_entry_database
_cod_related_entry_code
1 ChemSpider 5918189
